data_2230919
loop_
_publ_author_name
'Necefo\(glu, Hacali'
'\"Ozbek, F\"ureya Elif'
'\"Ozt\"urk, Vijdan'
'Tercan, Bar\?i\,s'
'H\"okelek, Tuncer'

_publ_section_title
;
 Bis(4-fluorobenzoato)-\k^2^<i>O</i>,<i>O</i>';\k<i>O</i>-(4-fluorobenzoic
 acid-\k<i>O</i>)bis(nicotinamide-\k<i>N</i>^1^)copper(II)
;
_journal_coeditor_code XU5224
_journal_issue 7
_journal_name_full 'Acta Crystallographica Section E'
_journal_page_first m887
_journal_page_last m888
_journal_paper_doi 10.1107/S1600536811020897
_journal_volume 67
_journal_year 2011
_chemical_formula_iupac '[Cu (C7 H4 F O2)2 (C7 H5 F O2) (C6 H6 N2 O)2]'
_chemical_formula_moiety 'C33 H25 Cu F3 N4 O8'
_chemical_formula_sum 'C33 H25 Cu F3 N4 O8'
_chemical_formula_weight 726.12
_chemical_name_systematic
;
Bis(4-fluorobenzoato)-\k^2^<i>O</i>,<i>O</i>';\k<i>O</i>-(4-fluorobenzoic
acid-\k<i>O</i>)bis(nicotinamide-\k<i>N</i>^1^)copper(II)
;
_space_group_IT_number 2
_symmetry_cell_setting triclinic
_symmetry_space_group_name_Hall '-P 1'
_symmetry_space_group_name_H-M 'P -1'
_atom_sites_solution_hydrogens geom
_atom_sites_solution_primary direct
_atom_sites_solution_secondary difmap
_audit_creation_method SHELXL97
_cell_angle_alpha 110.824(4)
_cell_angle_beta 101.333(3)
_cell_angle_gamma 95.761(2)
_cell_formula_units_Z 2
_cell_length_a 10.3370(2)
_cell_length_b 11.6707(3)
_cell_length_c 14.1121(4)
_cell_measurement_reflns_used 9894
_cell_measurement_temperature 100(2)
_cell_measurement_theta_max 28.37
_cell_measurement_theta_min 2.52
_cell_volume 1533.09(8)
_computing_cell_refinement 'SAINT (Bruker, 2007)'
_computing_data_collection 'APEX2 (Bruker, 2007)'
_computing_data_reduction 'SAINT (Bruker, 2007)'
_computing_molecular_graphics
;
ORTEP-3 for Windows (Farrugia, 1997) and Mercury (Macrae <i>et al.</i>,
2008)
;
_computing_publication_material
;
WinGX (Farrugia, 1999) and PLATON (Spek, 2009)
;
_computing_structure_refinement 'SHELXL97 (Sheldrick, 2008)'
_computing_structure_solution 'SHELXS97 (Sheldrick, 2008)'
_diffrn_ambient_temperature 100(2)
_diffrn_measured_fraction_theta_full 0.993
_diffrn_measured_fraction_theta_max 0.993
_diffrn_measurement_device_type 'Bruker APEXII Kappa CCD area-detector'
_diffrn_measurement_method '\f and \w'
_diffrn_radiation_monochromator graphite
_diffrn_radiation_source 'fine-focus sealed tube'
_diffrn_radiation_type MoK\a
_diffrn_radiation_wavelength 0.71073
_diffrn_reflns_av_R_equivalents 0.0309
_diffrn_reflns_av_sigmaI/netI 0.0349
_diffrn_reflns_limit_h_max 12
_diffrn_reflns_limit_h_min -13
_diffrn_reflns_limit_k_max 15
_diffrn_reflns_limit_k_min -15
_diffrn_reflns_limit_l_max 18
_diffrn_reflns_limit_l_min -18
_diffrn_reflns_number 27657
_diffrn_reflns_theta_full 28.47
_diffrn_reflns_theta_max 28.47
_diffrn_reflns_theta_min 1.59
_exptl_absorpt_coefficient_mu 0.792
_exptl_absorpt_correction_T_max 0.8268
_exptl_absorpt_correction_T_min 0.7451
_exptl_absorpt_correction_type multi-scan
_exptl_absorpt_process_details '(SADABS; Bruker, 2005)'
_exptl_crystal_colour blue
_exptl_crystal_density_diffrn 1.573
_exptl_crystal_density_method 'not measured'
_exptl_crystal_description block
_exptl_crystal_F_000 742
_exptl_crystal_size_max 0.48
_exptl_crystal_size_mid 0.32
_exptl_crystal_size_min 0.24
_refine_diff_density_max 0.591
_refine_diff_density_min -0.530
_refine_ls_extinction_method none
_refine_ls_goodness_of_fit_ref 1.076
_refine_ls_hydrogen_treatment mixed
_refine_ls_matrix_type full
_refine_ls_number_parameters 461
_refine_ls_number_reflns 7686
_refine_ls_number_restraints 1
_refine_ls_restrained_S_all 1.076
_refine_ls_R_factor_all 0.0451
_refine_ls_R_factor_gt 0.0359
_refine_ls_shift/su_max 0.000
_refine_ls_shift/su_mean 0.000
_refine_ls_structure_factor_coef Fsqd
_refine_ls_weighting_details 'calc w = 1/[\s^2^(Fo^2^)+(0.0247P)^2^+1.9077P] where P=(Fo^2^+2Fc^2^)/3'
_refine_ls_weighting_scheme calc
_refine_ls_wR_factor_gt 0.0812
_refine_ls_wR_factor_ref 0.0869
_reflns_number_gt 6584
_reflns_number_total 7686
_reflns_threshold_expression I>2\s(I)
_cod_data_source_file xu5224.cif
_cod_data_source_block I
_cod_database_code 2230919
_cod_database_fobs_code 2230919

loop_
_symmetry_equiv_pos_as_xyz
'x, y, z'
'-x, -y, -z'

loop_
_atom_site_type_symbol
_atom_site_label
_atom_site_fract_x
_atom_site_fract_y
_atom_site_fract_z
_atom_site_U_iso_or_equiv
_atom_site_adp_type
_atom_site_calc_flag
_atom_site_refinement_flags
_atom_site_occupancy
_atom_site_symmetry_multiplicity
_atom_site_disorder_assembly
_atom_site_disorder_group
Cu Cu1 0.13629(2) 0.00940(2) 0.301857(18) 0.01112(7) Uani d . 1 1 . .
O O1 0.21519(13) -0.08538(12) 0.17898(10) 0.0128(3) Uani d . 1 1 . .
O O2 0.37085(14) 0.06815(12) 0.30046(11) 0.0147(3) Uani d . 1 1 . .
O O3 -0.06751(14) -0.11248(13) 0.23335(11) 0.0162(3) Uani d . 1 1 . .
O O4 -0.19206(16) -0.02059(14) 0.34144(13) 0.0243(3) Uani d D 1 1 . .
H H41 -0.136(3) 0.048(2) 0.367(3) 0.056 Uiso d D 1 1 . .
O O5 0.15186(15) 0.14357(13) 0.43863(11) 0.0181(3) Uani d . 1 1 . .
O O6 -0.05429(16) 0.19004(14) 0.42197(13) 0.0258(4) Uani d . 1 1 . .
O O7 0.36816(15) -0.47531(13) 0.40855(12) 0.0205(3) Uani d . 1 1 . .
O O8 0.08320(16) 0.47994(13) 0.11418(12) 0.0240(3) Uani d . 1 1 . .
N N1 0.19980(16) -0.10554(14) 0.37023(12) 0.0121(3) Uani d . 1 1 . .
N N2 0.49317(18) -0.32379(16) 0.55914(14) 0.0166(4) Uani d . 1 1 . .
H H2A 0.532(3) -0.377(3) 0.572(2) 0.036(8) Uiso d . 1 1 . .
H H2B 0.517(3) -0.243(3) 0.602(2) 0.037(8) Uiso d . 1 1 . .
N N3 0.09164(16) 0.12271(14) 0.22622(13) 0.0121(3) Uani d . 1 1 . .
N N4 -0.05759(19) 0.33049(17) -0.02899(14) 0.0180(4) Uani d . 1 1 . .
H H4A -0.094(3) 0.260(3) -0.061(2) 0.019(6) Uiso d . 1 1 . .
H H4B -0.070(2) 0.380(2) -0.056(2) 0.022(6) Uiso d . 1 1 . .
F F1 0.71007(14) -0.12837(14) -0.02727(11) 0.0314(3) Uani d . 1 1 . .
F F2 -0.56952(14) -0.53850(12) 0.11468(12) 0.0331(3) Uani d . 1 1 . .
F F3 0.28179(16) 0.69704(12) 0.76409(12) 0.0398(4) Uani d . 1 1 . .
C C1 0.33457(19) -0.02071(17) 0.21304(15) 0.0123(4) Uani d . 1 1 . .
C C2 0.4321(2) -0.05193(17) 0.14653(15) 0.0137(4) Uani d . 1 1 . .
C C3 0.4058(2) -0.16158(18) 0.05765(16) 0.0168(4) Uani d . 1 1 . .
H H3 0.3252 -0.2172 0.0377 0.020 Uiso calc R 1 1 . .
C C4 0.4999(2) -0.1880(2) -0.00125(17) 0.0218(4) Uani d . 1 1 . .
H H4 0.4835 -0.2610 -0.0607 0.026 Uiso calc R 1 1 . .
C C5 0.6176(2) -0.1036(2) 0.03036(18) 0.0214(4) Uani d . 1 1 . .
C C6 0.6464(2) 0.0058(2) 0.11703(18) 0.0219(4) Uani d . 1 1 . .
H H6 0.7266 0.0616 0.1357 0.026 Uiso calc R 1 1 . .
C C7 0.5526(2) 0.03054(18) 0.17561(17) 0.0175(4) Uani d . 1 1 . .
H H7 0.5705 0.1034 0.2353 0.021 Uiso calc R 1 1 . .
C C8 -0.1680(2) -0.11385(18) 0.26792(15) 0.0155(4) Uani d . 1 1 . .
C C9 -0.2758(2) -0.22678(18) 0.22622(16) 0.0160(4) Uani d . 1 1 . .
C C10 -0.2572(2) -0.33826(19) 0.15506(17) 0.0202(4) Uani d . 1 1 . .
H H10 -0.1778 -0.3417 0.1333 0.024 Uiso calc R 1 1 . .
C C11 -0.3561(2) -0.4443(2) 0.11633(18) 0.0243(5) Uani d . 1 1 . .
H H11 -0.3441 -0.5194 0.0693 0.029 Uiso calc R 1 1 . .
C C12 -0.4729(2) -0.4351(2) 0.14966(18) 0.0222(4) Uani d . 1 1 . .
C C13 -0.4959(2) -0.3259(2) 0.21821(17) 0.0210(4) Uani d . 1 1 . .
H H13 -0.5767 -0.3224 0.2377 0.025 Uiso calc R 1 1 . .
C C14 -0.3952(2) -0.22134(19) 0.25738(16) 0.0178(4) Uani d . 1 1 . .
H H14 -0.4077 -0.1468 0.3050 0.021 Uiso calc R 1 1 . .
C C15 0.0698(2) 0.21594(18) 0.46296(16) 0.0168(4) Uani d . 1 1 . .
C C16 0.1269(2) 0.34387(18) 0.54508(16) 0.0161(4) Uani d . 1 1 . .
C C17 0.0416(2) 0.42600(19) 0.57831(17) 0.0202(4) Uani d . 1 1 . .
H H17 -0.0507 0.4006 0.5507 0.024 Uiso calc R 1 1 . .
C C18 0.0935(2) 0.5457(2) 0.65259(18) 0.0255(5) Uani d . 1 1 . .
H H18 0.0372 0.6013 0.6757 0.031 Uiso calc R 1 1 . .
C C19 0.2303(2) 0.57979(19) 0.69091(17) 0.0249(5) Uani d . 1 1 . .
C C20 0.3180(2) 0.5021(2) 0.65898(17) 0.0226(4) Uani d . 1 1 . .
H H20 0.4103 0.5289 0.6858 0.027 Uiso calc R 1 1 . .
C C21 0.2647(2) 0.38235(19) 0.58543(16) 0.0187(4) Uani d . 1 1 . .
H H21 0.3218 0.3274 0.5630 0.022 Uiso calc R 1 1 . .
C C22 0.2985(2) -0.06282(17) 0.45817(15) 0.0139(4) Uani d . 1 1 . .
H H22 0.3234 0.0229 0.4955 0.017 Uiso calc R 1 1 . .
C C23 0.3654(2) -0.14142(17) 0.49619(15) 0.0147(4) Uani d . 1 1 . .
H H23 0.4332 -0.1088 0.5579 0.018 Uiso calc R 1 1 . .
C C24 0.32900(19) -0.26950(17) 0.44009(15) 0.0123(4) Uani d . 1 1 . .
C C25 0.2243(2) -0.31342(17) 0.35045(15) 0.0147(4) Uani d . 1 1 . .
H H25 0.1963 -0.3987 0.3123 0.018 Uiso calc R 1 1 . .
C C26 0.1621(2) -0.22944(17) 0.31836(15) 0.0144(4) Uani d . 1 1 . .
H H26 0.0913 -0.2599 0.2586 0.017 Uiso calc R 1 1 . .
C C27 0.3992(2) -0.36452(17) 0.46928(15) 0.0139(4) Uani d . 1 1 . .
C C28 -0.00464(19) 0.08500(17) 0.13710(15) 0.0127(4) Uani d . 1 1 . .
H H28 -0.0564 0.0055 0.1121 0.015 Uiso calc R 1 1 . .
C C29 -0.03050(19) 0.15950(17) 0.08046(15) 0.0133(4) Uani d . 1 1 . .
H H29 -0.0996 0.1312 0.0197 0.016 Uiso calc R 1 1 . .
C C30 0.04892(19) 0.27753(17) 0.11612(15) 0.0126(4) Uani d . 1 1 . .
C C31 0.1513(2) 0.31490(17) 0.20657(16) 0.0147(4) Uani d . 1 1 . .
H H31 0.2075 0.3922 0.2313 0.018 Uiso calc R 1 1 . .
C C32 0.1690(2) 0.23614(17) 0.25979(15) 0.0141(4) Uani d . 1 1 . .
H H32 0.2369 0.2626 0.3211 0.017 Uiso calc R 1 1 . .
C C33 0.0257(2) 0.37055(17) 0.06562(16) 0.0154(4) Uani d . 1 1 . .

loop_
_atom_site_aniso_label
_atom_site_aniso_U_11
_atom_site_aniso_U_22
_atom_site_aniso_U_33
_atom_site_aniso_U_12
_atom_site_aniso_U_13
_atom_site_aniso_U_23
Cu1 0.01402(12) 0.00961(11) 0.01052(12) 0.00377(8) 0.00219(9) 0.00485(8)
O1 0.0124(7) 0.0113(6) 0.0131(7) 0.0005(5) 0.0013(5) 0.0043(5)
O2 0.0155(7) 0.0117(6) 0.0130(7) 0.0006(5) 0.0008(6) 0.0024(5)
O3 0.0151(7) 0.0160(7) 0.0175(7) 0.0018(5) 0.0030(6) 0.0074(6)
O4 0.0235(8) 0.0179(7) 0.0240(8) -0.0022(6) 0.0084(7) -0.0005(6)
O5 0.0260(8) 0.0143(7) 0.0133(7) 0.0089(6) 0.0033(6) 0.0041(6)
O6 0.0199(8) 0.0154(7) 0.0327(9) 0.0009(6) 0.0035(7) 0.0006(6)
O7 0.0236(8) 0.0110(6) 0.0198(8) 0.0033(6) -0.0060(6) 0.0036(6)
O8 0.0351(9) 0.0116(7) 0.0188(8) -0.0032(6) -0.0073(7) 0.0078(6)
N1 0.0147(8) 0.0118(7) 0.0111(8) 0.0038(6) 0.0036(6) 0.0052(6)
N2 0.0185(9) 0.0111(8) 0.0168(9) 0.0033(7) -0.0033(7) 0.0053(7)
N3 0.0127(8) 0.0110(7) 0.0133(8) 0.0033(6) 0.0028(6) 0.0053(6)
N4 0.0256(10) 0.0099(8) 0.0158(9) -0.0006(7) -0.0027(8) 0.0071(7)
F1 0.0269(7) 0.0399(8) 0.0329(8) 0.0128(6) 0.0196(6) 0.0125(6)
F2 0.0289(8) 0.0209(7) 0.0419(9) -0.0082(6) 0.0086(7) 0.0067(6)
F3 0.0500(10) 0.0157(6) 0.0340(8) -0.0035(6) -0.0018(7) -0.0045(6)
C1 0.0146(9) 0.0109(8) 0.0121(9) 0.0033(7) 0.0013(7) 0.0063(7)
C2 0.0150(9) 0.0139(9) 0.0143(9) 0.0045(7) 0.0032(8) 0.0076(7)
C3 0.0164(10) 0.0172(9) 0.0149(10) 0.0026(8) 0.0021(8) 0.0051(8)
C4 0.0250(11) 0.0230(10) 0.0164(11) 0.0088(9) 0.0054(9) 0.0053(8)
C5 0.0213(11) 0.0276(11) 0.0229(11) 0.0122(9) 0.0116(9) 0.0132(9)
C6 0.0176(10) 0.0219(10) 0.0307(12) 0.0043(8) 0.0095(9) 0.0132(9)
C7 0.0175(10) 0.0137(9) 0.0202(11) 0.0013(7) 0.0048(8) 0.0055(8)
C8 0.0170(10) 0.0163(9) 0.0131(9) 0.0023(8) 0.0008(8) 0.0074(8)
C9 0.0171(10) 0.0153(9) 0.0154(10) 0.0004(7) 0.0018(8) 0.0074(8)
C10 0.0197(11) 0.0185(10) 0.0214(11) 0.0013(8) 0.0064(9) 0.0064(8)
C11 0.0276(12) 0.0171(10) 0.0238(12) 0.0003(9) 0.0068(10) 0.0038(9)
C12 0.0200(11) 0.0183(10) 0.0249(12) -0.0051(8) 0.0020(9) 0.0084(9)
C13 0.0166(10) 0.0248(11) 0.0232(11) 0.0018(8) 0.0047(9) 0.0118(9)
C14 0.0203(10) 0.0174(9) 0.0166(10) 0.0045(8) 0.0044(8) 0.0075(8)
C15 0.0238(11) 0.0132(9) 0.0144(10) 0.0035(8) 0.0065(8) 0.0055(8)
C16 0.0218(10) 0.0134(9) 0.0149(10) 0.0042(8) 0.0076(8) 0.0056(8)
C17 0.0205(11) 0.0178(10) 0.0193(11) 0.0030(8) 0.0069(9) 0.0027(8)
C18 0.0311(13) 0.0159(10) 0.0261(12) 0.0077(9) 0.0092(10) 0.0021(9)
C19 0.0357(13) 0.0126(9) 0.0188(11) -0.0009(9) 0.0018(10) 0.0013(8)
C20 0.0211(11) 0.0219(10) 0.0209(11) -0.0028(8) 0.0004(9) 0.0080(9)
C21 0.0216(11) 0.0184(10) 0.0176(10) 0.0050(8) 0.0066(9) 0.0073(8)
C22 0.0182(10) 0.0108(8) 0.0113(9) 0.0028(7) 0.0026(8) 0.0030(7)
C23 0.0170(10) 0.0126(8) 0.0113(9) 0.0014(7) -0.0013(8) 0.0038(7)
C24 0.0133(9) 0.0120(8) 0.0133(9) 0.0034(7) 0.0037(8) 0.0065(7)
C25 0.0166(10) 0.0106(8) 0.0162(10) 0.0017(7) 0.0022(8) 0.0053(7)
C26 0.0145(9) 0.0130(9) 0.0127(9) 0.0007(7) -0.0010(8) 0.0043(7)
C27 0.0145(9) 0.0111(8) 0.0158(10) 0.0027(7) 0.0014(8) 0.0059(7)
C28 0.0130(9) 0.0101(8) 0.0141(9) 0.0011(7) 0.0027(8) 0.0041(7)
C29 0.0131(9) 0.0135(9) 0.0116(9) 0.0019(7) -0.0002(7) 0.0047(7)
C30 0.0150(9) 0.0103(8) 0.0127(9) 0.0032(7) 0.0030(8) 0.0048(7)
C31 0.0152(10) 0.0100(8) 0.0173(10) 0.0011(7) 0.0015(8) 0.0049(7)
C32 0.0138(9) 0.0125(8) 0.0131(9) 0.0020(7) -0.0013(8) 0.0039(7)
C33 0.0202(10) 0.0119(8) 0.0141(10) 0.0019(7) 0.0017(8) 0.0065(7)

loop_
_atom_type_symbol
_atom_type_description
_atom_type_scat_dispersion_real
_atom_type_scat_dispersion_imag
_atom_type_scat_source
C C 0.0030 0.0020 'International Tables Vol C Tables 4.2.6.8 and 6.1.1.4'
H H 0.0000 0.0000 'International Tables Vol C Tables 4.2.6.8 and 6.1.1.4'
Cu Cu 0.3200 1.2650 'International Tables Vol C Tables 4.2.6.8 and 6.1.1.4'
F F 0.0170 0.0100 'International Tables Vol C Tables 4.2.6.8 and 6.1.1.4'
N N 0.0060 0.0030 'International Tables Vol C Tables 4.2.6.8 and 6.1.1.4'
O O 0.0110 0.0060 'International Tables Vol C Tables 4.2.6.8 and 6.1.1.4'

loop_
_geom_angle_atom_site_label_1
_geom_angle_atom_site_label_2
_geom_angle_atom_site_label_3
_geom_angle_site_symmetry_1
_geom_angle_site_symmetry_3
_geom_angle
_geom_angle_publ_flag
O1 Cu1 O3 . . 95.03(5) ?
O1 Cu1 O2 . . 57.75(5) ?
O5 Cu1 O1 . . 151.82(6) ?
O5 Cu1 O3 . . 113.15(6) ?
O5 Cu1 N1 . . 91.60(6) ?
O5 Cu1 N3 . . 91.70(6) ?
N1 Cu1 O1 . . 87.92(6) ?
N1 Cu1 O3 . . 90.60(6) ?
N1 Cu1 N3 . . 173.23(7) ?
N3 Cu1 O1 . . 86.39(6) ?
N3 Cu1 O3 . . 93.54(6) ?
C1 O1 Cu1 . . 98.92(11) ?
C8 O3 Cu1 . . 131.63(13) ?
C8 O4 H41 . . 118(2) ?
C15 O5 Cu1 . . 127.21(13) ?
C22 N1 Cu1 . . 120.76(13) ?
C22 N1 C26 . . 118.27(16) ?
C26 N1 Cu1 . . 119.79(13) ?
C27 N2 H2A . . 116(2) ?
C27 N2 H2B . . 123.0(18) ?
H2A N2 H2B . . 121(3) ?
C28 N3 Cu1 . . 122.20(12) ?
C28 N3 C32 . . 118.18(16) ?
C32 N3 Cu1 . . 119.29(13) ?
C33 N4 H4A . . 123.1(18) ?
C33 N4 H4B . . 118.4(18) ?
H4A N4 H4B . . 118(3) ?
O1 C1 C2 . . 119.12(17) ?
O2 C1 O1 . . 121.48(18) ?
O2 C1 C2 . . 119.40(17) ?
C3 C2 C1 . . 121.88(18) ?
C7 C2 C1 . . 118.57(18) ?
C7 C2 C3 . . 119.54(19) ?
C2 C3 H3 . . 119.9 ?
C4 C3 C2 . . 120.1(2) ?
C4 C3 H3 . . 119.9 ?
C3 C4 H4 . . 120.8 ?
C5 C4 C3 . . 118.3(2) ?
C5 C4 H4 . . 120.8 ?
F1 C5 C4 . . 118.8(2) ?
F1 C5 C6 . . 118.1(2) ?
C4 C5 C6 . . 123.2(2) ?
C5 C6 C7 . . 118.0(2) ?
C5 C6 H6 . . 121.0 ?
C7 C6 H6 . . 121.0 ?
C2 C7 H7 . . 119.6 ?
C6 C7 C2 . . 120.9(2) ?
C6 C7 H7 . . 119.6 ?
O3 C8 O4 . . 124.89(19) ?
O3 C8 C9 . . 121.66(18) ?
O4 C8 C9 . . 113.45(18) ?
C10 C9 C8 . . 119.82(19) ?
C14 C9 C8 . . 120.45(18) ?
C14 C9 C10 . . 119.73(19) ?
C9 C10 H10 . . 119.8 ?
C11 C10 C9 . . 120.4(2) ?
C11 C10 H10 . . 119.8 ?
C10 C11 H11 . . 121.0 ?
C12 C11 C10 . . 118.0(2) ?
C12 C11 H11 . . 121.0 ?
F2 C12 C11 . . 118.9(2) ?
F2 C12 C13 . . 118.0(2) ?
C13 C12 C11 . . 123.1(2) ?
C12 C13 C14 . . 118.1(2) ?
C12 C13 H13 . . 120.9 ?
C14 C13 H13 . . 120.9 ?
C9 C14 H14 . . 119.7 ?
C13 C14 C9 . . 120.56(19) ?
C13 C14 H14 . . 119.7 ?
O5 C15 C16 . . 116.89(19) ?
O6 C15 O5 . . 125.26(19) ?
O6 C15 C16 . . 117.83(18) ?
C17 C16 C15 . . 119.70(19) ?
C21 C16 C15 . . 120.46(18) ?
C21 C16 C17 . . 119.79(19) ?
C16 C17 H17 . . 119.9 ?
C18 C17 C16 . . 120.3(2) ?
C18 C17 H17 . . 119.9 ?
C17 C18 H18 . . 121.0 ?
C19 C18 C17 . . 118.1(2) ?
C19 C18 H18 . . 121.0 ?
F3 C19 C18 . . 118.3(2) ?
F3 C19 C20 . . 118.2(2) ?
C18 C19 C20 . . 123.4(2) ?
C19 C20 C21 . . 117.9(2) ?
C19 C20 H20 . . 121.1 ?
C21 C20 H20 . . 121.1 ?
C16 C21 H21 . . 119.7 ?
C20 C21 C16 . . 120.6(2) ?
C20 C21 H21 . . 119.7 ?
N1 C22 C23 . . 122.71(17) ?
N1 C22 H22 . . 118.6 ?
C23 C22 H22 . . 118.6 ?
C22 C23 H23 . . 120.7 ?
C24 C23 C22 . . 118.69(18) ?
C24 C23 H23 . . 120.7 ?
C23 C24 C27 . . 123.94(17) ?
C25 C24 C23 . . 118.34(17) ?
C25 C24 C27 . . 117.70(17) ?
C24 C25 H25 . . 120.3 ?
C26 C25 C24 . . 119.47(18) ?
C26 C25 H25 . . 120.3 ?
N1 C26 C25 . . 122.45(18) ?
N1 C26 H26 . . 118.8 ?
C25 C26 H26 . . 118.8 ?
O7 C27 N2 . . 123.15(17) ?
O7 C27 C24 . . 118.91(17) ?
N2 C27 C24 . . 117.93(17) ?
N3 C28 C29 . . 122.77(17) ?
N3 C28 H28 . . 118.6 ?
C29 C28 H28 . . 118.6 ?
C28 C29 C30 . . 118.84(18) ?
C28 C29 H29 . . 120.6 ?
C30 C29 H29 . . 120.6 ?
C29 C30 C33 . . 124.01(17) ?
C31 C30 C29 . . 118.32(17) ?
C31 C30 C33 . . 117.58(17) ?
C30 C31 H31 . . 120.3 ?
C32 C31 C30 . . 119.37(18) ?
C32 C31 H31 . . 120.3 ?
N3 C32 C31 . . 122.47(18) ?
N3 C32 H32 . . 118.8 ?
C31 C32 H32 . . 118.8 ?
O8 C33 N4 . . 123.07(18) ?
O8 C33 C30 . . 118.78(17) ?
N4 C33 C30 . . 118.15(17) ?

loop_
_geom_bond_atom_site_label_1
_geom_bond_atom_site_label_2
_geom_bond_site_symmetry_2
_geom_bond_distance
_geom_bond_publ_flag
Cu1 O1 . 2.0661(13) y
Cu1 O2 . 2.4581(14) y
Cu1 O3 . 2.2397(14) y
Cu1 O5 . 1.9701(14) y
Cu1 N1 . 2.0024(15) y
Cu1 N3 . 2.0084(15) y
O1 C1 . 1.283(2) ?
O2 C1 . 1.252(2) ?
O3 C8 . 1.233(2) ?
O4 C8 . 1.294(2) ?
O4 H41 . 0.855(18) ?
O5 C15 . 1.266(2) ?
O6 C15 . 1.256(3) ?
O7 C27 . 1.237(2) ?
O8 C33 . 1.232(2) ?
N1 C22 . 1.338(3) ?
N1 C26 . 1.342(2) ?
N2 C27 . 1.331(3) ?
N2 H2A . 0.83(3) ?
N2 H2B . 0.89(3) ?
N3 C28 . 1.339(2) ?
N3 C32 . 1.345(2) ?
N4 C33 . 1.329(3) ?
N4 H4A . 0.79(3) ?
N4 H4B . 0.81(3) ?
F1 C5 . 1.361(2) ?
F2 C12 . 1.356(2) ?
F3 C19 . 1.362(2) ?
C1 C2 . 1.494(3) ?
C2 C3 . 1.393(3) ?
C2 C7 . 1.388(3) ?
C3 H3 . 0.9300 ?
C4 C3 . 1.388(3) ?
C4 C5 . 1.372(3) ?
C4 H4 . 0.9300 ?
C6 C5 . 1.373(3) ?
C6 C7 . 1.381(3) ?
C6 H6 . 0.9300 ?
C7 H7 . 0.9300 ?
C9 C8 . 1.490(3) ?
C9 C10 . 1.391(3) ?
C9 C14 . 1.389(3) ?
C10 C11 . 1.386(3) ?
C10 H10 . 0.9300 ?
C11 C12 . 1.380(3) ?
C11 H11 . 0.9300 ?
C13 C12 . 1.375(3) ?
C13 C14 . 1.384(3) ?
C13 H13 . 0.9300 ?
C14 H14 . 0.9300 ?
C16 C15 . 1.498(3) ?
C16 C17 . 1.389(3) ?
C16 C21 . 1.387(3) ?
C17 H17 . 0.9300 ?
C18 C17 . 1.388(3) ?
C18 H18 . 0.9300 ?
C19 C18 . 1.372(3) ?
C20 C19 . 1.372(3) ?
C20 C21 . 1.387(3) ?
C20 H20 . 0.9300 ?
C21 H21 . 0.9300 ?
C22 H22 . 0.9300 ?
C23 C22 . 1.393(3) ?
C23 C24 . 1.390(3) ?
C23 H23 . 0.9300 ?
C24 C27 . 1.515(2) ?
C25 C24 . 1.387(3) ?
C25 C26 . 1.381(3) ?
C25 H25 . 0.9300 ?
C26 H26 . 0.9300 ?
C28 C29 . 1.387(2) ?
C28 H28 . 0.9300 ?
C29 H29 . 0.9300 ?
C30 C31 . 1.385(3) ?
C30 C29 . 1.394(3) ?
C31 C32 . 1.383(3) ?
C31 H31 . 0.9300 ?
C32 H32 . 0.9300 ?
C33 C30 . 1.510(2) ?

loop_
_geom_hbond_atom_site_label_D
_geom_hbond_atom_site_label_H
_geom_hbond_atom_site_label_A
_geom_hbond_site_symmetry_A
_geom_hbond_distance_DH
_geom_hbond_distance_HA
_geom_hbond_distance_DA
_geom_hbond_angle_DHA
_geom_hbond_publ_flag
N2 H2A O7 2_646 0.83(3) 2.17(4) 2.990(3) 175(3) yes
N2 H2B O2 2_656 0.90(3) 2.07(3) 2.943(2) 163(3) yes
N4 H4A O1 2_555 0.79(3) 2.18(3) 2.953(2) 165(3) yes
N4 H4B O8 2_565 0.80(3) 2.08(3) 2.880(3) 174(2) yes
O4 H41 O6 . 0.85(3) 1.62(3) 2.457(2) 169(3) yes
C4 H4 F2 2_545 0.93 2.50 3.248(3) 137 yes
C23 H23 O2 2_656 0.93 2.42 3.333(2) 167 yes
C25 H25 O8 1_545 0.93 2.60 3.275(2) 130 yes
C31 H31 O7 1_565 0.93 2.55 3.251(3) 132 yes

loop_
_geom_torsion_atom_site_label_1
_geom_torsion_atom_site_label_2
_geom_torsion_atom_site_label_3
_geom_torsion_atom_site_label_4
_geom_torsion_site_symmetry_1
_geom_torsion_site_symmetry_2
_geom_torsion_site_symmetry_3
_geom_torsion_site_symmetry_4
_geom_torsion
_geom_torsion_publ_flag
O3 Cu1 O1 C1 . . . . -179.56(10) ?
O5 Cu1 O1 C1 . . . . 0.34(17) ?
N1 Cu1 O1 C1 . . . . -89.15(11) ?
N3 Cu1 O1 C1 . . . . 87.19(11) ?
O1 Cu1 O3 C8 . . . . 176.08(16) ?
O5 Cu1 O3 C8 . . . . -3.87(18) ?
N1 Cu1 O3 C8 . . . . 88.12(17) ?
N3 Cu1 O3 C8 . . . . -97.24(17) ?
O1 Cu1 O5 C15 . . . . 133.63(16) ?
O3 Cu1 O5 C15 . . . . -46.47(17) ?
N1 Cu1 O5 C15 . . . . -137.80(17) ?
N3 Cu1 O5 C15 . . . . 48.11(17) ?
O1 Cu1 N1 C22 . . . . 112.45(15) ?
O1 Cu1 N1 C26 . . . . -54.95(15) ?
O3 Cu1 N1 C22 . . . . -152.53(15) ?
O3 Cu1 N1 C26 . . . . 40.06(15) ?
O5 Cu1 N1 C22 . . . . -39.36(15) ?
O5 Cu1 N1 C26 . . . . 153.23(15) ?
O1 Cu1 N3 C28 . . . . 70.36(15) ?
O1 Cu1 N3 C32 . . . . -102.90(15) ?
O3 Cu1 N3 C28 . . . . -24.46(15) ?
O3 Cu1 N3 C32 . . . . 162.27(14) ?
O5 Cu1 N3 C28 . . . . -137.78(15) ?
O5 Cu1 N3 C32 . . . . 48.95(15) ?
Cu1 O1 C1 O2 . . . . 2.02(18) ?
Cu1 O1 C1 C2 . . . . -177.69(13) ?
Cu1 O3 C8 O4 . . . . 21.5(3) ?
Cu1 O3 C8 C9 . . . . -159.07(13) ?
Cu1 O5 C15 O6 . . . . 28.1(3) ?
Cu1 O5 C15 C16 . . . . -149.96(14) ?
Cu1 N1 C22 C23 . . . . -165.88(15) ?
C26 N1 C22 C23 . . . . 1.7(3) ?
Cu1 N1 C26 C25 . . . . 165.40(15) ?
C22 N1 C26 C25 . . . . -2.3(3) ?
Cu1 N3 C28 C29 . . . . -175.61(14) ?
C32 N3 C28 C29 . . . . -2.3(3) ?
Cu1 N3 C32 C31 . . . . 174.44(15) ?
C28 N3 C32 C31 . . . . 0.9(3) ?
O1 C1 C2 C3 . . . . -11.5(3) ?
O1 C1 C2 C7 . . . . 169.33(17) ?
O2 C1 C2 C3 . . . . 168.76(17) ?
O2 C1 C2 C7 . . . . -10.4(3) ?
C1 C2 C3 C4 . . . . -179.11(18) ?
C7 C2 C3 C4 . . . . 0.0(3) ?
C1 C2 C7 C6 . . . . 179.76(18) ?
C3 C2 C7 C6 . . . . 0.6(3) ?
C5 C4 C3 C2 . . . . -0.1(3) ?
C3 C4 C5 F1 . . . . -179.61(18) ?
C3 C4 C5 C6 . . . . -0.4(3) ?
C7 C6 C5 F1 . . . . -179.78(18) ?
C7 C6 C5 C4 . . . . 1.0(3) ?
C5 C6 C7 C2 . . . . -1.1(3) ?
C10 C9 C8 O3 . . . . 7.4(3) ?
C10 C9 C8 O4 . . . . -173.04(18) ?
C14 C9 C8 O3 . . . . -172.14(18) ?
C14 C9 C8 O4 . . . . 7.4(3) ?
C8 C9 C10 C11 . . . . 179.4(2) ?
C14 C9 C10 C11 . . . . -1.0(3) ?
C8 C9 C14 C13 . . . . 179.55(19) ?
C10 C9 C14 C13 . . . . 0.0(3) ?
C9 C10 C11 C12 . . . . 0.7(3) ?
C10 C11 C12 F2 . . . . -178.4(2) ?
C10 C11 C12 C13 . . . . 0.7(3) ?
C14 C13 C12 F2 . . . . 177.43(19) ?
C14 C13 C12 C11 . . . . -1.7(3) ?
C12 C13 C14 C9 . . . . 1.3(3) ?
C17 C16 C15 O5 . . . . -177.41(19) ?
C17 C16 C15 O6 . . . . 4.4(3) ?
C21 C16 C15 O5 . . . . 4.9(3) ?
C21 C16 C15 O6 . . . . -173.34(19) ?
C15 C16 C17 C18 . . . . -178.52(19) ?
C21 C16 C17 C18 . . . . -0.8(3) ?
C15 C16 C21 C20 . . . . 177.92(19) ?
C17 C16 C21 C20 . . . . 0.2(3) ?
C19 C18 C17 C16 . . . . 0.4(3) ?
F3 C19 C18 C17 . . . . -179.8(2) ?
C20 C19 C18 C17 . . . . 0.6(4) ?
C21 C20 C19 F3 . . . . 179.21(19) ?
C21 C20 C19 C18 . . . . -1.1(3) ?
C19 C20 C21 C16 . . . . 0.7(3) ?
C24 C23 C22 N1 . . . . 0.5(3) ?
C22 C23 C24 C25 . . . . -2.1(3) ?
C22 C23 C24 C27 . . . . 176.20(18) ?
C23 C24 C27 O7 . . . . -172.7(2) ?
C23 C24 C27 N2 . . . . 6.4(3) ?
C25 C24 C27 O7 . . . . 5.6(3) ?
C25 C24 C27 N2 . . . . -175.24(18) ?
C26 C25 C24 C23 . . . . 1.6(3) ?
C26 C25 C24 C27 . . . . -176.86(18) ?
C24 C25 C26 N1 . . . . 0.7(3) ?
N3 C28 C29 C30 . . . . 1.6(3) ?
C31 C30 C29 C28 . . . . 0.5(3) ?
C33 C30 C29 C28 . . . . -175.99(18) ?
C29 C30 C31 C32 . . . . -1.8(3) ?
C33 C30 C31 C32 . . . . 174.95(18) ?
C30 C31 C32 N3 . . . . 1.1(3) ?
O8 C33 C30 C29 . . . . 165.5(2) ?
O8 C33 C30 C31 . . . . -10.9(3) ?
N4 C33 C30 C29 . . . . -13.6(3) ?
N4 C33 C30 C31 . . . . 169.95(19) ?
